data_7033456
loop_
_publ_author_name
'Mitome, Hiroumi'
'Ishizuka, Tomoya'
'Shiota, Yoshihito'
'Yoshizawa, Kazunari'
'Kojima, Takahiko'

_publ_section_title
;
 Controlling the redox properties of a pyrroloquinolinequinone (PQQ)
 derivative in a ruthenium(ii) coordination sphere.
;
_journal_issue 7
_journal_name_full 'Dalton transactions (Cambridge, England : 2003)'
_journal_page_first 3151
_journal_page_last 3158
_journal_paper_doi 10.1039/c4dt03358b
_journal_volume 44
_journal_year 2015
_chemical_formula_sum 'C34 H26 F12 N6 O8 P2 Ru'
_chemical_formula_weight 1037.62
_chemical_name_systematic
; 
 ? 
;
_space_group_IT_number 14
_symmetry_space_group_name_Hall '-P 2yn'
_symmetry_space_group_name_H-M 'P 1 21/n 1'
_atom_sites_solution_hydrogens geom
_atom_sites_solution_primary direct
_atom_sites_solution_secondary difmap
_audit_block_doi 10.5517/cc13mf16
_audit_creation_method SHELXL-97
_audit_update_record
;
2014-10-29 deposited with the CCDC.
2014-12-22 downloaded from the CCDC.
;
_cell_angle_alpha 90.00
_cell_angle_beta 98.429(2)
_cell_angle_gamma 90.00
_cell_formula_units_Z 8
_cell_length_a 27.114(3)
_cell_length_b 12.8194(16)
_cell_length_c 33.802(4)
_cell_measurement_temperature 120(2)
_cell_volume 11622(2)
_computing_structure_refinement 'SHELXL-97 (Sheldrick, 1997)'
_computing_structure_solution 'SHELXS-97 (Sheldrick, 1990)'
_diffrn_ambient_temperature 120(2)
_diffrn_measured_fraction_theta_full 0.997
_diffrn_measured_fraction_theta_max 0.997
_diffrn_radiation_monochromator graphite
_diffrn_radiation_source 'fine-focus sealed tube'
_diffrn_radiation_type MoK\a
_diffrn_radiation_wavelength 0.71073
_diffrn_reflns_av_R_equivalents 0.0531
_diffrn_reflns_av_sigmaI/netI 0.0591
_diffrn_reflns_limit_h_max 24
_diffrn_reflns_limit_h_min -24
_diffrn_reflns_limit_k_max 10
_diffrn_reflns_limit_k_min -11
_diffrn_reflns_limit_l_max 28
_diffrn_reflns_limit_l_min -30
_diffrn_reflns_number 28301
_diffrn_reflns_theta_full 18.81
_diffrn_reflns_theta_max 18.81
_diffrn_reflns_theta_min 1.22
_exptl_absorpt_coefficient_mu 0.404
_exptl_absorpt_correction_T_max 0.9880
_exptl_absorpt_correction_T_min 0.8954
_exptl_crystal_density_diffrn 1.186
_exptl_crystal_density_method 'not measured'
_exptl_crystal_F_000 4144
_exptl_crystal_size_max 0.28
_exptl_crystal_size_mid 0.12
_exptl_crystal_size_min 0.03
_refine_diff_density_max 0.744
_refine_diff_density_min -1.347
_refine_diff_density_rms 0.092
_refine_ls_extinction_method none
_refine_ls_goodness_of_fit_ref 1.065
_refine_ls_hydrogen_treatment constr
_refine_ls_matrix_type full
_refine_ls_number_parameters 1143
_refine_ls_number_reflns 9081
_refine_ls_number_restraints 301
_refine_ls_restrained_S_all 1.063
_refine_ls_R_factor_all 0.0888
_refine_ls_R_factor_gt 0.0686
_refine_ls_shift/su_max 0.002
_refine_ls_shift/su_mean 0.000
_refine_ls_structure_factor_coef Fsqd
_refine_ls_weighting_details 'calc w=1/[\s^2^(Fo^2^)+(0.1009P)^2^+50.2279P] where P=(Fo^2^+2Fc^2^)/3'
_refine_ls_weighting_scheme calc
_refine_ls_wR_factor_gt 0.1815
_refine_ls_wR_factor_ref 0.1911
_reflns_number_gt 6589
_reflns_number_total 9081
_reflns_threshold_expression >2sigma(I)
_cod_data_source_file c4dt03358b2.cif
_cod_data_source_block tome11
_cod_depositor_comments 'Adding full bibliography for 7033456.cif.'
_cod_original_cell_volume 11622(3)
_cod_database_code 7033456

loop_
_symmetry_equiv_pos_as_xyz
'x, y, z'
'-x+1/2, y+1/2, -z+1/2'
'-x, -y, -z'
'x-1/2, -y-1/2, z-1/2'

loop_
_atom_site_label
_atom_site_type_symbol
_atom_site_fract_x
_atom_site_fract_y
_atom_site_fract_z
_atom_site_U_iso_or_equiv
_atom_site_adp_type
_atom_site_occupancy
_atom_site_symmetry_multiplicity
_atom_site_calc_flag
_atom_site_refinement_flags
Ru1 Ru -0.11243(3) 0.16897(7) 0.28622(2) 0.0237(3) Uani 1 1 d .
Ru2 Ru 0.11031(3) 0.41377(7) 0.21936(2) 0.0245(3) Uani 1 1 d .
P1 P -0.13758(10) 0.5571(2) 0.35734(9) 0.0345(9) Uani 1 1 d .
P2 P -0.10558(10) 0.7960(3) 0.18579(9) 0.0409(9) Uani 1 1 d .
P3 P 0.13124(10) 0.0354(3) 0.14684(9) 0.0402(9) Uani 1 1 d .
P4 P 0.38963(11) 0.2862(3) 0.18009(11) 0.0549(11) Uani 1 1 d .
F1 F -0.12139(19) 0.6046(5) 0.31830(16) 0.0431(17) Uani 1 1 d .
F2 F -0.10122(19) 0.6379(5) 0.38378(17) 0.0461(17) Uani 1 1 d .
F3 F -0.18229(19) 0.6429(5) 0.35528(17) 0.0465(17) Uani 1 1 d .
F4 F -0.17498(19) 0.4766(5) 0.33169(17) 0.0483(18) Uani 1 1 d .
F5 F -0.0942(2) 0.4744(5) 0.36003(17) 0.0474(17) Uani 1 1 d .
F6 F -0.1546(2) 0.5145(5) 0.39773(18) 0.0501(17) Uani 1 1 d .
F7 F -0.0567(3) 0.8576(6) 0.1792(3) 0.096(3) Uani 1 1 d .
F8 F -0.1336(3) 0.8490(7) 0.1464(2) 0.084(2) Uani 1 1 d .
F9 F -0.1228(3) 0.8866(7) 0.2118(2) 0.094(3) Uani 1 1 d .
F10 F -0.1548(3) 0.7362(7) 0.1906(2) 0.087(2) Uani 1 1 d .
F11 F -0.0869(2) 0.7016(5) 0.16124(19) 0.0586(19) Uani 1 1 d .
F12 F -0.0769(3) 0.7448(7) 0.2250(2) 0.087(3) Uani 1 1 d .
F13 F 0.1691(2) 0.1187(5) 0.16688(18) 0.0489(18) Uani 1 1 d .
F14 F 0.0866(2) 0.1172(5) 0.14817(19) 0.0557(19) Uani 1 1 d .
F15 F 0.1234(2) -0.0087(5) 0.18864(17) 0.0483(17) Uani 1 1 d .
F16 F 0.1750(2) -0.0470(5) 0.1442(2) 0.063(2) Uani 1 1 d .
F17 F 0.1392(2) 0.0809(5) 0.10332(18) 0.0560(18) Uani 1 1 d .
F18 F 0.0916(3) -0.0465(6) 0.1247(2) 0.082(2) Uani 1 1 d .
F19 F 0.4014(3) 0.3786(7) 0.1519(3) 0.109(3) Uani 1 1 d .
F20 F 0.4158(3) 0.3525(8) 0.2179(2) 0.109(3) Uani 1 1 d .
F21 F 0.3369(2) 0.3356(7) 0.1844(2) 0.090(3) Uani 1 1 d .
F22 F 0.3637(3) 0.2247(7) 0.1423(3) 0.101(3) Uani 1 1 d .
F23 F 0.4435(3) 0.2371(8) 0.1724(4) 0.139(4) Uani 1 1 d .
F24 F 0.3800(3) 0.1927(7) 0.2076(3) 0.112(3) Uani 1 1 d .
O1 O -0.0609(2) 0.2205(5) 0.3296(2) 0.0301(18) Uani 1 1 d .
O2 O 0.0078(3) 0.2869(6) 0.39134(19) 0.041(2) Uani 1 1 d .
O3 O -0.1060(3) 0.4154(8) 0.5477(2) 0.063(3) Uani 1 1 d .
O4 O -0.0235(3) 0.4120(7) 0.5527(2) 0.057(2) Uani 1 1 d .
O5 O -0.2544(2) 0.1017(6) 0.2846(2) 0.045(2) Uani 1 1 d .
O6 O -0.2500(2) 0.2710(6) 0.2658(2) 0.0382(19) Uani 1 1 d .
O7 O -0.2118(2) 0.3384(7) 0.4623(2) 0.047(2) Uani 1 1 d .
O8 O -0.2711(3) 0.3685(7) 0.4096(2) 0.057(2) Uani 1 1 d .
O9 O 0.0580(2) 0.3614(5) 0.1762(2) 0.0249(17) Uani 1 1 d .
O10 O -0.0114(3) 0.2965(6) 0.1160(2) 0.045(2) Uani 1 1 d .
O11 O 0.0992(4) 0.2157(10) -0.0470(3) 0.112(4) Uani 1 1 d .
O12 O 0.0160(4) 0.1955(10) -0.0463(3) 0.110(4) Uani 1 1 d U
O13 O 0.2530(3) 0.4828(6) 0.2175(2) 0.043(2) Uani 1 1 d .
O14 O 0.2461(2) 0.3154(6) 0.2350(2) 0.038(2) Uani 1 1 d .
O15 O 0.2054(3) 0.2776(7) 0.0382(3) 0.058(2) Uani 1 1 d .
O16 O 0.2624(3) 0.2270(8) 0.0881(2) 0.074(3) Uani 1 1 d .
N1 N -0.1146(3) 0.3416(7) 0.4686(3) 0.041(3) Uani 1 1 d .
H1 H -0.1437 0.3488 0.4769 0.049 Uiso 1 1 calc R
N2 N -0.1560(3) 0.2166(6) 0.3294(2) 0.023(2) Uani 1 1 d U
N3 N -0.1083(3) 0.3028(6) 0.2516(2) 0.021(2) Uani 1 1 d U
N4 N -0.0599(3) 0.1293(7) 0.2542(2) 0.023(2) Uani 1 1 d U
N5 N -0.0965(3) 0.0200(7) 0.3078(2) 0.025(2) Uani 1 1 d U
N6 N -0.1627(3) 0.1100(7) 0.2412(3) 0.026(2) Uani 1 1 d .
N7 N 0.1085(3) 0.2606(8) 0.0345(3) 0.055(3) Uani 1 1 d U
H2 H 0.1372 0.2596 0.0252 0.065 Uiso 1 1 calc R
N8 N 0.1520(3) 0.3692(6) 0.1746(2) 0.023(2) Uani 1 1 d U
N9 N 0.1090(3) 0.2811(6) 0.2543(2) 0.017(2) Uani 1 1 d .
N10 N 0.0597(2) 0.4554(6) 0.2526(2) 0.0121(18) Uani 1 1 d U
N11 N 0.0969(3) 0.5679(6) 0.2015(2) 0.027(2) Uani 1 1 d U
N12 N 0.1636(3) 0.4746(7) 0.2610(3) 0.029(2) Uani 1 1 d .
C1 C -0.0694(4) 0.3626(9) 0.4918(3) 0.035(3) Uani 1 1 d .
C2 C -0.0336(4) 0.3405(8) 0.4677(3) 0.032(3) Uani 1 1 d .
H3 H 0.0014 0.3452 0.4757 0.039 Uiso 1 1 calc R
C3 C -0.0563(4) 0.3108(8) 0.4303(3) 0.028(3) Uani 1 1 d U
C4 C -0.0369(4) 0.2830(8) 0.3956(3) 0.025(3) Uani 1 1 d U
C5 C -0.0746(4) 0.2475(8) 0.3625(3) 0.024(3) Uani 1 1 d U
C6 C -0.1267(3) 0.2507(8) 0.3644(3) 0.022(3) Uani 1 1 d .
C7 C -0.2069(3) 0.2223(8) 0.3279(3) 0.024(3) Uani 1 1 d U
C8 C -0.2272(3) 0.2583(8) 0.3593(3) 0.021(3) Uani 1 1 d U
H4 H -0.2624 0.2634 0.3570 0.026 Uiso 1 1 calc R
C9 C -0.1988(3) 0.2882(8) 0.3946(3) 0.026(3) Uani 1 1 d .
C10 C -0.1463(4) 0.2797(8) 0.3981(3) 0.026(3) Uani 1 1 d U
C11 C -0.1086(4) 0.3084(8) 0.4311(3) 0.033(3) Uani 1 1 d U
C12 C -0.0705(5) 0.3962(10) 0.5316(4) 0.047(4) Uani 1 1 d .
C13 C -0.0215(4) 0.4367(11) 0.5928(4) 0.061(4) Uani 1 1 d .
H5 H -0.0090 0.5080 0.5974 0.091 Uiso 1 1 calc R
H6 H 0.0008 0.3880 0.6090 0.091 Uiso 1 1 calc R
H7 H -0.0550 0.4316 0.6003 0.091 Uiso 1 1 calc R
C14 C -0.2388(4) 0.1887(11) 0.2902(3) 0.026(3) Uani 1 1 d U
C15 C -0.2849(4) 0.2477(10) 0.2312(3) 0.048(3) Uani 1 1 d .
H8 H -0.2846 0.1725 0.2260 0.073 Uiso 1 1 calc R
H9 H -0.2756 0.2855 0.2082 0.073 Uiso 1 1 calc R
H10 H -0.3183 0.2690 0.2357 0.073 Uiso 1 1 calc R
C16 C -0.2262(4) 0.3314(10) 0.4266(4) 0.040(3) Uani 1 1 d .
C17 C -0.3003(5) 0.4116(14) 0.4392(4) 0.092(5) Uani 1 1 d .
H11 H -0.3060 0.3570 0.4584 0.139 Uiso 1 1 calc R
H12 H -0.3324 0.4370 0.4255 0.139 Uiso 1 1 calc R
H13 H -0.2820 0.4695 0.4535 0.139 Uiso 1 1 calc R
C18 C -0.1360(3) 0.3905(8) 0.2510(3) 0.025(3) Uani 1 1 d U
H14 H -0.1601 0.3956 0.2687 0.031 Uiso 1 1 calc R
C19 C -0.1305(4) 0.4739(9) 0.2255(3) 0.040(3) Uani 1 1 d U
H15 H -0.1506 0.5347 0.2252 0.048 Uiso 1 1 calc R
C20 C -0.0945(4) 0.4642(9) 0.2006(3) 0.039(3) Uani 1 1 d U
H16 H -0.0878 0.5206 0.1839 0.047 Uiso 1 1 calc R
C21 C -0.0685(3) 0.3710(8) 0.2002(3) 0.025(3) Uani 1 1 d U
H17 H -0.0457 0.3623 0.1816 0.030 Uiso 1 1 calc R
C22 C -0.0747(3) 0.2940(7) 0.2252(3) 0.014(2) Uani 1 1 d U
C23 C -0.0463(3) 0.1952(8) 0.2279(3) 0.021(3) Uani 1 1 d U
C24 C -0.0077(4) 0.1678(9) 0.2074(3) 0.026(3) Uani 1 1 d .
H18 H 0.0019 0.2142 0.1880 0.031 Uiso 1 1 calc R
C25 C 0.0164(4) 0.0757(10) 0.2145(3) 0.035(3) Uani 1 1 d .
H19 H 0.0431 0.0579 0.2004 0.042 Uiso 1 1 calc R
C26 C 0.0017(4) 0.0078(10) 0.2425(4) 0.041(3) Uani 1 1 d .
H20 H 0.0185 -0.0568 0.2479 0.050 Uiso 1 1 calc R
C27 C -0.0386(3) 0.0348(8) 0.2631(3) 0.021(3) Uani 1 1 d U
C28 C -0.0596(4) -0.0240(9) 0.2925(3) 0.030(3) Uani 1 1 d U
C29 C -0.0414(4) -0.1251(9) 0.3047(4) 0.044(3) Uani 1 1 d .
H21 H -0.0142 -0.1556 0.2940 0.053 Uiso 1 1 calc R
C30 C -0.0650(4) -0.1776(10) 0.3329(3) 0.047(3) Uani 1 1 d U
H22 H -0.0536 -0.2447 0.3420 0.056 Uiso 1 1 calc R
C31 C -0.1045(4) -0.1330(9) 0.3475(4) 0.049(3) Uani 1 1 d .
H23 H -0.1200 -0.1670 0.3673 0.059 Uiso 1 1 calc R
C32 C -0.1209(4) -0.0380(9) 0.3326(3) 0.032(3) Uani 1 1 d U
H24 H -0.1509 -0.0111 0.3399 0.038 Uiso 1 1 calc R
C33 C -0.1864(4) 0.0679(9) 0.2155(4) 0.031(3) Uani 1 1 d .
C34 C -0.2143(4) 0.0153(9) 0.1823(3) 0.041(3) Uani 1 1 d .
H25 H -0.2386 0.0636 0.1679 0.062 Uiso 1 1 calc R
H26 H -0.2319 -0.0441 0.1920 0.062 Uiso 1 1 calc R
H27 H -0.1916 -0.0096 0.1643 0.062 Uiso 1 1 calc R
C35 C 0.0630(6) 0.2387(13) 0.0131(4) 0.076(4) Uani 1 1 d U
C36 C 0.0273(4) 0.2438(12) 0.0374(4) 0.071(5) Uani 1 1 d .
H28 H -0.0072 0.2282 0.0304 0.085 Uiso 1 1 calc R
C37 C 0.0515(5) 0.2767(10) 0.0747(4) 0.051(4) Uani 1 1 d .
C38 C 0.0324(4) 0.3040(9) 0.1103(3) 0.037(3) Uani 1 1 d D
C39 C 0.0717(3) 0.3344(8) 0.1432(3) 0.023(3) Uani 1 1 d DU
C40 C 0.1235(3) 0.3451(8) 0.1399(3) 0.019(2) Uani 1 1 d U
C41 C 0.2017(3) 0.3642(8) 0.1750(3) 0.022(3) Uani 1 1 d U
C42 C 0.2212(4) 0.3323(8) 0.1421(3) 0.031(3) Uani 1 1 d .
H29 H 0.2564 0.3264 0.1439 0.037 Uiso 1 1 calc R
C43 C 0.1929(4) 0.3087(9) 0.1071(3) 0.034(3) Uani 1 1 d U
C44 C 0.1407(4) 0.3119(9) 0.1049(3) 0.037(3) Uani 1 1 d .
C45 C 0.1022(4) 0.2834(10) 0.0712(4) 0.040(3) Uani 1 1 d .
C46 C 0.0618(7) 0.2204(14) -0.0305(5) 0.093(5) Uani 1 1 d U
C47 C 0.0129(8) 0.1633(19) -0.0905(6) 0.160(8) Uani 1 1 d U
H30 H 0.0148 0.2257 -0.1070 0.239 Uiso 1 1 calc R
H31 H -0.0188 0.1275 -0.0990 0.239 Uiso 1 1 calc R
H32 H 0.0406 0.1164 -0.0936 0.239 Uiso 1 1 calc R
C48 C 0.2368(4) 0.3974(12) 0.2130(4) 0.039(3) Uani 1 1 d U
C49 C 0.2847(4) 0.3277(11) 0.2701(4) 0.068(4) Uani 1 1 d .
H33 H 0.3154 0.3538 0.2615 0.102 Uiso 1 1 calc R
H34 H 0.2913 0.2600 0.2833 0.102 Uiso 1 1 calc R
H35 H 0.2733 0.3774 0.2888 0.102 Uiso 1 1 calc R
C50 C 0.2183(5) 0.2729(12) 0.0734(5) 0.062(4) Uani 1 1 d .
C51 C 0.2949(5) 0.1885(14) 0.0595(4) 0.091(6) Uani 1 1 d .
H36 H 0.2989 0.1127 0.0624 0.136 Uiso 1 1 calc R
H37 H 0.3277 0.2220 0.0653 0.136 Uiso 1 1 calc R
H38 H 0.2798 0.2052 0.0322 0.136 Uiso 1 1 calc R
C52 C 0.1364(4) 0.1939(10) 0.2536(3) 0.035(3) Uani 1 1 d U
H39 H 0.1592 0.1892 0.2349 0.042 Uiso 1 1 calc R
C53 C 0.1328(4) 0.1110(8) 0.2790(3) 0.029(3) Uani 1 1 d U
H40 H 0.1518 0.0495 0.2767 0.035 Uiso 1 1 calc R
C54 C 0.1014(4) 0.1180(10) 0.3079(3) 0.039(3) Uani 1 1 d .
H41 H 0.0995 0.0643 0.3270 0.046 Uiso 1 1 calc R
C55 C 0.0728(4) 0.2086(11) 0.3071(3) 0.041(3) Uani 1 1 d .
H42 H 0.0497 0.2154 0.3256 0.049 Uiso 1 1 calc R
C56 C 0.0768(3) 0.2878(9) 0.2809(3) 0.024(3) Uani 1 1 d .
C57 C 0.0478(3) 0.3842(8) 0.2804(3) 0.025(3) Uani 1 1 d U
C58 C 0.0111(3) 0.4122(10) 0.3033(3) 0.030(3) Uani 1 1 d .
H43 H 0.0026 0.3664 0.3233 0.036 Uiso 1 1 calc R
C59 C -0.0124(3) 0.5052(9) 0.2967(3) 0.026(3) Uani 1 1 d U
H44 H -0.0373 0.5242 0.3124 0.031 Uiso 1 1 calc R
C60 C -0.0005(3) 0.5746(9) 0.2670(3) 0.029(3) Uani 1 1 d U
H45 H -0.0172 0.6394 0.2620 0.035 Uiso 1 1 calc R
C61 C 0.0359(4) 0.5439(9) 0.2461(3) 0.031(3) Uani 1 1 d U
C62 C 0.0564(3) 0.6098(9) 0.2163(3) 0.029(3) Uani 1 1 d U
C63 C 0.0404(4) 0.7086(9) 0.2050(3) 0.038(3) Uani 1 1 d U
H46 H 0.0124 0.7367 0.2151 0.046 Uiso 1 1 calc R
C64 C 0.0636(4) 0.7670(10) 0.1798(4) 0.050(3) Uani 1 1 d .
H47 H 0.0522 0.8353 0.1723 0.061 Uiso 1 1 calc R
C65 C 0.1050(4) 0.7237(9) 0.1649(3) 0.042(3) Uani 1 1 d U
H48 H 0.1242 0.7634 0.1490 0.051 Uiso 1 1 calc R
C66 C 0.1166(4) 0.6202(10) 0.1747(3) 0.041(3) Uani 1 1 d U
H49 H 0.1402 0.5858 0.1610 0.050 Uiso 1 1 calc R
C67 C 0.1871(4) 0.5190(9) 0.2865(4) 0.034(3) Uani 1 1 d .
C68 C 0.2197(4) 0.5750(11) 0.3169(4) 0.063(4) Uani 1 1 d .
H50 H 0.2422 0.5257 0.3326 0.095 Uiso 1 1 calc R
H51 H 0.1997 0.6115 0.3344 0.095 Uiso 1 1 calc R
H52 H 0.2393 0.6259 0.3041 0.095 Uiso 1 1 calc R

loop_
_atom_site_aniso_label
_atom_site_aniso_U_11
_atom_site_aniso_U_22
_atom_site_aniso_U_33
_atom_site_aniso_U_23
_atom_site_aniso_U_13
_atom_site_aniso_U_12
Ru1 0.0158(5) 0.0206(6) 0.0348(6) -0.0001(5) 0.0037(4) -0.0001(4)
Ru2 0.0143(5) 0.0215(6) 0.0389(6) 0.0002(5) 0.0076(4) -0.0001(4)
P1 0.0229(17) 0.035(2) 0.045(2) 0.0086(18) 0.0027(16) -0.0043(17)
P2 0.0315(19) 0.038(2) 0.051(2) -0.001(2) 0.0003(17) 0.0090(18)
P3 0.0289(18) 0.040(2) 0.052(2) 0.0031(19) 0.0070(16) -0.0046(18)
P4 0.038(2) 0.044(3) 0.081(3) 0.013(2) 0.004(2) -0.0092(19)
F1 0.043(4) 0.048(4) 0.041(4) 0.013(3) 0.016(3) 0.017(3)
F2 0.033(3) 0.036(4) 0.065(4) 0.006(4) -0.006(3) -0.007(3)
F3 0.030(3) 0.050(5) 0.059(4) 0.006(4) 0.008(3) 0.004(3)
F4 0.031(3) 0.061(5) 0.051(4) -0.011(4) 0.002(3) -0.006(3)
F5 0.050(4) 0.036(4) 0.057(4) 0.013(3) 0.011(3) 0.008(3)
F6 0.049(4) 0.040(4) 0.063(4) 0.002(4) 0.015(3) -0.009(3)
F7 0.081(6) 0.063(6) 0.143(8) -0.010(5) 0.013(5) -0.005(5)
F8 0.080(5) 0.087(6) 0.084(6) -0.001(5) 0.010(4) 0.013(5)
F9 0.092(6) 0.085(7) 0.096(6) -0.040(5) -0.016(5) 0.045(5)
F10 0.069(5) 0.104(7) 0.094(6) 0.000(5) 0.027(4) -0.004(5)
F11 0.064(4) 0.042(5) 0.069(5) -0.007(4) 0.009(4) 0.005(4)
F12 0.082(5) 0.106(7) 0.071(5) 0.014(5) 0.005(4) 0.052(5)
F13 0.036(4) 0.044(5) 0.069(4) -0.009(4) 0.013(3) -0.003(3)
F14 0.035(4) 0.048(5) 0.087(5) 0.016(4) 0.018(3) 0.007(3)
F15 0.050(4) 0.043(4) 0.054(4) 0.015(4) 0.016(3) 0.006(3)
F16 0.061(4) 0.053(5) 0.076(5) -0.001(4) 0.015(4) 0.010(4)
F17 0.068(4) 0.041(5) 0.062(5) 0.008(4) 0.020(4) -0.005(3)
F18 0.073(5) 0.069(6) 0.101(6) 0.012(5) 0.000(4) -0.018(4)
F19 0.124(7) 0.075(7) 0.132(8) 0.007(6) 0.037(6) -0.012(6)
F20 0.092(6) 0.132(9) 0.097(6) -0.002(6) -0.011(5) -0.053(6)
F21 0.057(5) 0.119(8) 0.096(6) -0.001(5) 0.020(4) 0.018(5)
F22 0.093(6) 0.091(7) 0.114(7) -0.012(6) -0.001(5) -0.026(5)
F23 0.077(6) 0.096(8) 0.239(12) -0.028(8) 0.006(7) -0.002(5)
F24 0.099(6) 0.083(7) 0.138(8) 0.025(6) -0.037(6) -0.036(5)
O1 0.015(4) 0.032(5) 0.043(5) -0.016(4) 0.005(3) -0.008(3)
O2 0.027(5) 0.056(6) 0.040(5) -0.011(4) 0.002(4) -0.005(4)
O3 0.032(5) 0.114(9) 0.047(5) -0.010(5) 0.013(5) -0.009(5)
O4 0.060(6) 0.077(7) 0.034(5) -0.023(5) 0.008(5) -0.015(5)
O5 0.039(5) 0.038(6) 0.060(5) -0.008(5) 0.016(4) -0.008(4)
O6 0.037(4) 0.040(6) 0.035(5) 0.001(4) -0.003(4) 0.001(4)
O7 0.032(5) 0.081(7) 0.031(5) 0.005(5) 0.011(4) 0.001(4)
O8 0.046(6) 0.082(7) 0.047(5) -0.016(5) 0.017(5) 0.012(5)
O9 0.015(4) 0.015(4) 0.044(5) 0.008(4) 0.001(3) 0.004(3)
O10 0.044(5) 0.058(6) 0.034(5) 0.006(4) 0.004(4) 0.003(4)
O11 0.114(9) 0.156(13) 0.066(7) -0.023(7) 0.015(7) 0.009(8)
O12 0.107(7) 0.128(8) 0.093(7) -0.024(6) 0.012(6) -0.016(6)
O13 0.048(5) 0.027(5) 0.058(5) -0.015(4) 0.015(4) -0.011(4)
O14 0.035(4) 0.047(6) 0.029(4) -0.003(4) -0.004(4) 0.008(4)
O15 0.048(5) 0.083(7) 0.045(6) -0.004(5) 0.012(5) 0.002(5)
O16 0.047(6) 0.124(9) 0.050(5) -0.017(6) 0.007(5) 0.035(6)
N1 0.030(6) 0.061(7) 0.037(6) 0.016(6) 0.020(5) 0.002(5)
N2 0.017(4) 0.020(4) 0.034(4) -0.002(3) 0.009(3) 0.002(3)
N3 0.015(3) 0.023(4) 0.024(3) 0.007(3) -0.002(3) -0.005(3)
N4 0.015(3) 0.026(4) 0.028(4) -0.005(4) 0.000(3) -0.012(3)
N5 0.019(4) 0.035(4) 0.017(4) -0.006(3) -0.011(3) -0.008(3)
N6 0.020(5) 0.021(6) 0.034(6) 0.002(5) -0.001(5) 0.004(4)
N7 0.042(6) 0.075(7) 0.043(6) -0.021(5) -0.006(5) -0.003(5)
N8 0.025(4) 0.018(4) 0.027(4) 0.003(3) 0.007(3) -0.008(3)
N9 0.017(5) 0.023(6) 0.014(5) -0.001(4) 0.010(4) 0.000(4)
N10 0.013(3) 0.011(3) 0.013(3) -0.005(3) 0.004(3) 0.004(3)
N11 0.029(4) 0.014(4) 0.042(4) 0.013(4) 0.018(4) 0.011(4)
N12 0.012(5) 0.030(6) 0.046(6) -0.005(5) 0.009(5) -0.007(4)
C1 0.026(8) 0.052(9) 0.024(8) 0.004(6) -0.008(7) -0.027(6)
C2 0.019(6) 0.029(8) 0.050(8) 0.014(6) 0.010(7) 0.006(5)
C3 0.016(6) 0.035(6) 0.031(6) -0.002(5) -0.007(5) -0.003(5)
C4 0.021(6) 0.014(6) 0.041(6) 0.001(5) 0.010(5) 0.005(5)
C5 0.029(4) 0.020(4) 0.023(4) 0.008(4) 0.001(4) 0.009(4)
C6 0.017(6) 0.017(7) 0.035(7) -0.013(6) 0.009(6) 0.003(5)
C7 0.020(4) 0.025(5) 0.028(4) -0.001(4) 0.004(4) 0.003(4)
C8 0.018(4) 0.027(5) 0.021(4) 0.006(4) 0.007(4) 0.001(4)
C9 0.020(7) 0.035(8) 0.025(7) 0.001(6) 0.008(6) 0.005(5)
C10 0.028(6) 0.020(6) 0.029(6) 0.009(5) 0.002(5) -0.018(5)
C11 0.047(7) 0.030(6) 0.025(6) 0.009(5) 0.010(6) 0.005(5)
C12 0.032(9) 0.069(10) 0.038(10) 0.001(7) -0.005(8) -0.029(7)
C13 0.043(8) 0.070(11) 0.064(11) -0.014(8) -0.009(7) 0.004(7)
C14 0.019(4) 0.030(5) 0.031(5) 0.003(4) 0.007(4) 0.001(4)
C15 0.042(7) 0.064(10) 0.036(7) -0.016(7) -0.005(6) 0.007(7)
C16 0.021(8) 0.065(10) 0.034(9) -0.003(7) 0.002(7) 0.004(6)
C17 0.060(9) 0.140(17) 0.080(11) -0.022(11) 0.020(8) 0.018(10)
C18 0.025(4) 0.024(4) 0.027(4) 0.003(3) 0.002(3) -0.002(3)
C19 0.042(4) 0.038(5) 0.041(4) 0.000(4) 0.011(3) 0.004(3)
C20 0.041(4) 0.034(5) 0.042(4) 0.001(3) 0.006(3) -0.007(3)
C21 0.021(4) 0.029(4) 0.026(4) -0.002(3) 0.009(3) 0.005(3)
C22 0.014(4) 0.012(4) 0.016(4) 0.001(3) 0.003(3) -0.006(3)
C23 0.018(4) 0.024(5) 0.020(4) 0.000(4) 0.001(4) -0.008(4)
C24 0.018(6) 0.040(9) 0.022(6) -0.003(6) 0.008(5) -0.014(6)
C25 0.007(6) 0.045(9) 0.051(8) 0.007(7) -0.008(5) 0.000(7)
C26 0.022(7) 0.034(8) 0.066(8) 0.002(8) 0.000(6) 0.008(6)
C27 0.016(4) 0.019(5) 0.027(4) -0.002(4) 0.001(4) -0.001(4)
C28 0.035(4) 0.024(5) 0.034(5) -0.005(4) 0.010(4) 0.000(4)
C29 0.017(6) 0.036(9) 0.081(9) -0.005(7) 0.014(6) -0.011(6)
C30 0.048(5) 0.035(5) 0.057(5) 0.004(4) 0.009(4) 0.004(4)
C31 0.055(8) 0.025(8) 0.073(9) -0.005(7) 0.028(7) -0.017(7)
C32 0.026(4) 0.033(5) 0.036(5) 0.006(4) 0.008(4) 0.002(4)
C33 0.025(7) 0.028(8) 0.039(8) -0.016(7) 0.004(6) -0.006(6)
C34 0.028(6) 0.041(8) 0.053(8) 0.010(7) 0.001(6) 0.005(6)
C35 0.081(8) 0.094(9) 0.051(7) -0.014(7) 0.004(7) 0.017(7)
C36 0.031(7) 0.133(15) 0.049(9) -0.031(9) 0.005(7) -0.024(8)
C37 0.064(10) 0.062(10) 0.028(9) -0.010(7) 0.017(8) -0.005(7)
C38 0.035(8) 0.039(8) 0.038(9) 0.019(6) 0.007(7) 0.000(6)
C39 0.022(4) 0.028(5) 0.020(4) -0.002(4) 0.001(4) -0.009(4)
C40 0.018(4) 0.018(4) 0.020(4) 0.001(4) 0.005(4) 0.008(3)
C41 0.022(4) 0.024(5) 0.022(4) 0.003(4) 0.012(4) -0.002(4)
C42 0.014(6) 0.042(8) 0.038(8) -0.010(6) 0.007(6) -0.007(5)
C43 0.033(6) 0.041(7) 0.035(6) -0.003(5) 0.022(6) 0.007(5)
C44 0.018(7) 0.045(8) 0.051(8) 0.010(7) 0.012(7) 0.008(6)
C45 0.018(8) 0.063(10) 0.039(9) 0.016(7) 0.005(7) 0.007(6)
C46 0.088(9) 0.098(9) 0.090(9) 0.002(8) -0.002(8) 0.009(8)
C47 0.166(11) 0.174(12) 0.136(11) -0.008(9) 0.012(9) -0.006(9)
C48 0.034(5) 0.044(5) 0.042(5) 0.000(5) 0.013(4) 0.006(4)
C49 0.057(8) 0.081(12) 0.063(9) -0.020(8) -0.007(8) 0.014(8)
C50 0.045(10) 0.087(12) 0.053(11) -0.015(9) 0.005(9) -0.008(8)
C51 0.061(9) 0.151(17) 0.053(9) -0.034(10) -0.012(8) 0.021(10)
C52 0.020(5) 0.044(7) 0.044(6) -0.006(6) 0.019(5) 0.009(6)
C53 0.026(5) 0.015(6) 0.047(6) 0.007(6) 0.007(5) 0.007(5)
C54 0.030(7) 0.039(9) 0.045(8) 0.007(7) -0.003(6) 0.000(7)
C55 0.040(8) 0.044(10) 0.040(8) 0.001(8) 0.008(6) -0.009(7)
C56 0.009(6) 0.024(8) 0.036(7) 0.009(7) -0.004(6) -0.003(5)
C57 0.023(4) 0.024(4) 0.029(4) -0.001(3) 0.007(3) -0.005(3)
C58 0.022(6) 0.055(10) 0.014(6) -0.005(6) 0.003(5) 0.003(6)
C59 0.021(5) 0.023(6) 0.034(6) -0.010(5) 0.007(4) 0.011(5)
C60 0.025(4) 0.028(4) 0.034(4) -0.007(3) 0.004(3) 0.002(3)
C61 0.029(4) 0.032(4) 0.033(4) 0.002(3) 0.007(3) -0.001(3)
C62 0.021(5) 0.031(5) 0.031(5) 0.000(4) -0.006(4) -0.001(4)
C63 0.026(5) 0.032(7) 0.060(7) 0.000(6) 0.014(5) 0.010(5)
C64 0.041(8) 0.037(9) 0.074(9) 0.016(8) 0.008(7) 0.004(7)
C65 0.037(6) 0.037(7) 0.055(6) 0.029(6) 0.016(5) 0.024(5)
C66 0.034(5) 0.039(6) 0.050(5) -0.002(5) 0.003(4) -0.005(5)
C67 0.023(7) 0.026(8) 0.053(9) -0.001(7) 0.003(7) 0.007(6)
C68 0.048(8) 0.060(10) 0.074(9) -0.027(8) -0.013(7) -0.002(7)

loop_
_atom_type_symbol
_atom_type_description
_atom_type_scat_dispersion_real
_atom_type_scat_dispersion_imag
_atom_type_scat_source
C C 0.0033 0.0016 'International Tables Vol C Tables 4.2.6.8 and 6.1.1.4'
H H 0.0000 0.0000 'International Tables Vol C Tables 4.2.6.8 and 6.1.1.4'
N N 0.0061 0.0033 'International Tables Vol C Tables 4.2.6.8 and 6.1.1.4'
O O 0.0106 0.0060 'International Tables Vol C Tables 4.2.6.8 and 6.1.1.4'
F F 0.0171 0.0103 'International Tables Vol C Tables 4.2.6.8 and 6.1.1.4'
P P 0.1023 0.0942 'International Tables Vol C Tables 4.2.6.8 and 6.1.1.4'
Ru Ru -1.2594 0.8363 'International Tables Vol C Tables 4.2.6.8 and 6.1.1.4'

loop_
_geom_angle_atom_site_label_1
_geom_angle_atom_site_label_2
_geom_angle_atom_site_label_3
_geom_angle
N4 Ru1 O1 90.2(3)
N4 Ru1 N6 87.3(3)
O1 Ru1 N6 177.0(3)
N4 Ru1 N5 80.0(3)
O1 Ru1 N5 87.6(3)
N6 Ru1 N5 90.2(3)
N4 Ru1 N3 78.7(3)
O1 Ru1 N3 92.9(3)
N6 Ru1 N3 88.4(3)
N5 Ru1 N3 158.6(3)
N4 Ru1 N2 168.4(3)
O1 Ru1 N2 78.3(3)
N6 Ru1 N2 104.1(3)
N5 Ru1 N2 97.6(3)
N3 Ru1 N2 103.4(3)
N10 Ru2 O9 91.6(3)
N10 Ru2 N12 89.1(3)
O9 Ru2 N12 176.5(3)
N10 Ru2 N9 80.0(3)
O9 Ru2 N9 94.0(3)
N12 Ru2 N9 89.5(3)
N10 Ru2 N11 78.6(3)
O9 Ru2 N11 91.8(3)
N12 Ru2 N11 85.0(3)
N9 Ru2 N11 157.9(3)
N10 Ru2 N8 168.5(3)
O9 Ru2 N8 77.4(3)
N12 Ru2 N8 101.6(3)
N9 Ru2 N8 104.1(3)
N11 Ru2 N8 97.9(3)
F1 P1 F5 90.6(3)
F1 P1 F6 177.2(4)
F5 P1 F6 91.6(3)
F1 P1 F2 89.6(3)
F5 P1 F2 90.5(3)
F6 P1 F2 88.6(3)
F1 P1 F4 91.6(3)
F5 P1 F4 90.3(3)
F6 P1 F4 90.1(3)
F2 P1 F4 178.5(4)
F1 P1 F3 90.0(3)
F5 P1 F3 179.1(4)
F6 P1 F3 87.8(3)
F2 P1 F3 88.9(3)
F4 P1 F3 90.2(3)
F9 P2 F10 88.6(5)
F9 P2 F12 89.3(4)
F10 P2 F12 91.8(5)
F9 P2 F8 90.5(4)
F10 P2 F8 89.3(4)
F12 P2 F8 179.0(5)
F9 P2 F7 91.9(5)
F10 P2 F7 177.8(5)
F12 P2 F7 90.4(5)
F8 P2 F7 88.6(5)
F9 P2 F11 177.3(4)
F10 P2 F11 91.4(4)
F12 P2 F11 88.1(4)
F8 P2 F11 92.2(4)
F7 P2 F11 88.2(4)
F13 P3 F15 91.4(3)
F13 P3 F16 91.7(3)
F15 P3 F16 90.7(4)
F13 P3 F14 89.5(4)
F15 P3 F14 90.5(3)
F16 P3 F14 178.3(4)
F13 P3 F18 177.4(4)
F15 P3 F18 90.9(4)
F16 P3 F18 89.6(4)
F14 P3 F18 89.2(4)
F13 P3 F17 88.9(3)
F15 P3 F17 179.7(4)
F16 P3 F17 89.3(4)
F14 P3 F17 89.5(4)
F18 P3 F17 88.9(4)
F24 P4 F22 90.3(5)
F24 P4 F19 177.6(6)
F22 P4 F19 89.5(5)
F24 P4 F21 91.2(5)
F22 P4 F21 88.5(5)
F19 P4 F21 91.2(5)
F24 P4 F20 91.4(5)
F22 P4 F20 178.2(6)
F19 P4 F20 88.9(5)
F21 P4 F20 90.8(5)
F24 P4 F23 91.7(6)
F22 P4 F23 88.9(5)
F19 P4 F23 85.9(5)
F21 P4 F23 176.1(6)
F20 P4 F23 91.7(5)
C5 O1 Ru1 118.3(6)
C12 O4 C13 116.0(9)
C14 O6 C15 113.7(9)
C16 O8 C17 112.6(9)
C39 O9 Ru2 117.6(5)
C46 O12 C47 112.0(14)
C48 O14 C49 115.7(10)
C50 O16 C51 118.9(10)
C11 N1 C1 111.7(9)
C7 N2 C6 117.2(7)
C7 N2 Ru1 130.9(6)
C6 N2 Ru1 111.9(5)
C18 N3 C22 118.7(8)
C18 N3 Ru1 128.1(6)
C22 N3 Ru1 113.1(6)
C23 N4 C27 124.8(8)
C23 N4 Ru1 119.9(7)
C27 N4 Ru1 115.2(6)
C28 N5 C32 118.2(9)
C28 N5 Ru1 112.8(7)
C32 N5 Ru1 128.8(7)
C33 N6 Ru1 171.4(8)
C45 N7 C35 108.2(10)
C40 N8 C41 116.3(8)
C40 N8 Ru2 113.0(6)
C41 N8 Ru2 130.6(6)
C52 N9 C56 118.6(8)
C52 N9 Ru2 128.1(7)
C56 N9 Ru2 113.3(7)
C61 N10 C57 122.0(8)
C61 N10 Ru2 120.4(6)
C57 N10 Ru2 117.4(6)
C66 N11 C62 118.7(9)
C66 N11 Ru2 128.3(7)
C62 N11 Ru2 112.2(6)
C67 N12 Ru2 168.0(8)
N1 C1 C2 105.5(9)
N1 C1 C12 117.3(10)
C2 C1 C12 137.2(11)
C3 C2 C1 109.7(9)
C2 C3 C4 131.8(9)
C2 C3 C11 107.6(9)
C4 C3 C11 120.5(10)
O2 C4 C3 125.4(9)
O2 C4 C5 120.4(9)
C3 C4 C5 114.2(9)
O1 C5 C6 117.7(9)
O1 C5 C4 119.3(9)
C6 C5 C4 122.7(9)
C10 C6 N2 123.1(8)
C10 C6 C5 123.4(9)
N2 C6 C5 113.5(8)
C8 C7 N2 120.9(9)
C8 C7 C14 121.4(8)
N2 C7 C14 117.8(8)
C7 C8 C9 122.6(9)
C8 C9 C10 118.7(9)
C8 C9 C16 116.9(9)
C10 C9 C16 124.3(9)
C6 C10 C9 117.1(9)
C6 C10 C11 113.1(9)
C9 C10 C11 129.4(10)
N1 C11 C3 105.4(9)
N1 C11 C10 128.8(10)
C3 C11 C10 125.8(10)
O3 C12 O4 118.6(11)
O3 C12 C1 128.5(10)
O4 C12 C1 112.9(11)
O5 C14 O6 126.2(10)
O5 C14 C7 123.3(11)
O6 C14 C7 110.3(10)
O7 C16 O8 122.1(10)
O7 C16 C9 128.3(10)
O8 C16 C9 109.5(10)
N3 C18 C19 122.5(9)
C20 C19 C18 117.1(10)
C19 C20 C21 119.1(10)
C22 C21 C20 121.5(9)
C21 C22 N3 120.8(9)
C21 C22 C23 124.3(9)
N3 C22 C23 114.9(8)
N4 C23 C24 118.8(9)
N4 C23 C22 113.4(8)
C24 C23 C22 127.7(9)
C25 C24 C23 121.0(10)
C24 C25 C26 119.2(10)
C25 C26 C27 120.0(10)
N4 C27 C26 116.2(9)
N4 C27 C28 115.2(9)
C26 C27 C28 128.6(10)
N5 C28 C29 121.8(9)
N5 C28 C27 116.6(10)
C29 C28 C27 121.6(9)
C30 C29 C28 117.5(10)
C31 C30 C29 120.4(11)
C32 C31 C30 118.1(11)
N5 C32 C31 123.5(10)
N6 C33 C34 177.5(11)
C36 C35 N7 109.9(11)
C36 C35 C46 133.6(15)
N7 C35 C46 116.4(14)
C35 C36 C37 105.9(11)
C45 C37 C36 106.3(10)
C45 C37 C38 122.7(11)
C36 C37 C38 130.9(11)
O10 C38 C37 126.3(9)
O10 C38 C39 120.4(9)
C37 C38 C39 113.1(10)
O9 C39 C40 117.2(7)
O9 C39 C38 117.5(8)
C40 C39 C38 125.0(9)
N8 C40 C44 126.0(8)
N8 C40 C39 113.6(8)
C44 C40 C39 119.2(9)
N8 C41 C42 120.9(9)
N8 C41 C48 119.3(8)
C42 C41 C48 119.8(8)
C43 C42 C41 123.1(9)
C42 C43 C44 118.6(9)
C42 C43 C50 118.3(10)
C44 C43 C50 123.0(11)
C40 C44 C43 114.9(10)
C40 C44 C45 116.3(9)
C43 C44 C45 128.7(10)
N7 C45 C37 109.5(10)
N7 C45 C44 127.7(10)
C37 C45 C44 122.8(11)
O11 C46 O12 126.5(17)
O11 C46 C35 123.9(15)
O12 C46 C35 108.9(16)
O13 C48 O14 130.0(11)
O13 C48 C41 122.4(12)
O14 C48 C41 107.5(11)
O15 C50 O16 120.0(12)
O15 C50 C43 130.3(13)
O16 C50 C43 109.7(12)
N9 C52 C53 122.9(9)
C52 C53 C54 119.6(10)
C53 C54 C55 115.9(10)
C56 C55 C54 122.5(10)
N9 C56 C55 120.6(9)
N9 C56 C57 116.5(10)
C55 C56 C57 122.9(10)
N10 C57 C58 117.6(9)
N10 C57 C56 112.8(8)
C58 C57 C56 129.7(10)
C59 C58 C57 119.6(10)
C58 C59 C60 121.3(9)
C61 C60 C59 116.6(10)
N10 C61 C60 122.9(9)
N10 C61 C62 112.6(9)
C60 C61 C62 124.2(10)
C63 C62 N11 119.5(9)
C63 C62 C61 125.4(10)
N11 C62 C61 114.9(9)
C64 C63 C62 121.8(10)
C63 C64 C65 118.2(11)
C66 C65 C64 117.0(10)
N11 C66 C65 123.7(10)
N12 C67 C68 175.7(11)

loop_
_geom_bond_atom_site_label_1
_geom_bond_atom_site_label_2
_geom_bond_distance
Ru1 N4 1.978(8)
Ru1 O1 1.983(6)
Ru1 N6 2.034(10)
Ru1 N5 2.067(8)
Ru1 N3 2.089(8)
Ru1 N2 2.097(7)
Ru2 N10 1.972(6)
Ru2 O9 1.997(6)
Ru2 N12 2.020(10)
Ru2 N9 2.073(8)
Ru2 N11 2.082(8)
Ru2 N8 2.096(7)
P1 F1 1.573(6)
P1 F5 1.576(6)
P1 F6 1.601(6)
P1 F2 1.608(6)
P1 F4 1.609(6)
P1 F3 1.630(6)
P2 F9 1.568(8)
P2 F10 1.569(8)
P2 F12 1.577(8)
P2 F8 1.586(8)
P2 F7 1.586(8)
P2 F11 1.591(7)
P3 F13 1.566(7)
P3 F15 1.566(6)
P3 F16 1.602(7)
P3 F14 1.606(7)
P3 F18 1.607(8)
P3 F17 1.626(7)
P4 F24 1.563(9)
P4 F22 1.576(9)
P4 F19 1.582(9)
P4 F21 1.590(8)
P4 F20 1.611(9)
P4 F23 1.645(10)
O1 C5 1.272(11)
O2 C4 1.241(11)
O3 C12 1.197(13)
O4 C12 1.379(13)
O4 C13 1.386(13)
O5 C14 1.197(12)
O6 C14 1.346(12)
O6 C15 1.424(11)
O7 C16 1.219(12)
O8 C16 1.354(13)
O8 C17 1.471(14)
O9 C39 1.275(10)
O10 C38 1.237(11)
O11 C46 1.230(18)
O12 C46 1.315(17)
O12 C47 1.54(2)
O13 C48 1.180(14)
O14 C48 1.292(14)
O14 C49 1.469(12)
O15 C50 1.194(14)
O16 C50 1.359(15)
O16 C51 1.483(14)
N1 C11 1.368(13)
N1 C1 1.379(12)
N2 C7 1.378(11)
N2 C6 1.396(12)
N3 C18 1.349(12)
N3 C22 1.372(11)
N4 C23 1.318(12)
N4 C27 1.356(12)
N5 C28 1.320(12)
N5 C32 1.362(12)
N6 C33 1.138(12)
N7 C45 1.310(13)
N7 C35 1.365(15)
N8 C40 1.342(11)
N8 C41 1.348(11)
N9 C52 1.344(13)
N9 C56 1.346(12)
N10 C61 1.307(12)
N10 C57 1.382(12)
N11 C66 1.302(13)
N11 C62 1.382(12)
N12 C67 1.146(13)
C1 C2 1.386(14)
C1 C12 1.419(16)
C2 C3 1.374(13)
C3 C4 1.402(14)
C3 C11 1.422(13)
C4 C5 1.472(14)
C5 C6 1.423(13)
C6 C10 1.379(13)
C7 C8 1.344(12)
C7 C14 1.495(14)
C8 C9 1.376(13)
C9 C10 1.415(13)
C9 C16 1.506(15)
C10 C11 1.446(14)
C18 C19 1.396(14)
C19 C20 1.385(13)
C20 C21 1.389(14)
C21 C22 1.327(12)
C22 C23 1.477(13)
C23 C24 1.382(13)
C24 C25 1.354(14)
C25 C26 1.388(15)
C26 C27 1.422(13)
C27 C28 1.430(14)
C28 C29 1.425(15)
C29 C30 1.397(15)
C30 C31 1.367(15)
C31 C32 1.366(15)
C33 C34 1.427(16)
C35 C36 1.360(16)
C35 C46 1.49(2)
C36 C37 1.399(15)
C37 C45 1.398(15)
C37 C38 1.422(15)
C38 C39 1.474(3)
C39 C40 1.433(12)
C40 C44 1.400(13)
C41 C42 1.362(13)
C41 C48 1.543(15)
C42 C43 1.346(13)
C43 C44 1.407(14)
C43 C50 1.486(17)
C44 C45 1.475(15)
C52 C53 1.378(14)
C53 C54 1.392(14)
C54 C55 1.394(15)
C55 C56 1.362(14)
C56 C57 1.463(14)
C57 C58 1.393(13)
C58 C59 1.354(14)
C59 C60 1.414(14)
C60 C61 1.353(13)
C61 C62 1.485(14)
C62 C63 1.375(14)
C63 C64 1.355(15)
C64 C65 1.410(15)
C65 C66 1.391(15)
C67 C68 1.443(17)

loop_
_geom_torsion_atom_site_label_1
_geom_torsion_atom_site_label_2
_geom_torsion_atom_site_label_3
_geom_torsion_atom_site_label_4
_geom_torsion
N4 Ru1 O1 C5 -172.2(7)
N6 Ru1 O1 C5 -136(5)
N5 Ru1 O1 C5 -92.3(7)
N3 Ru1 O1 C5 109.1(7)
N2 Ru1 O1 C5 6.1(7)
N10 Ru2 O9 C39 171.8(7)
N12 Ru2 O9 C39 70(5)
N9 Ru2 O9 C39 -108.1(7)
N11 Ru2 O9 C39 93.1(7)
N8 Ru2 O9 C39 -4.6(7)
N4 Ru1 N2 C7 -177.4(14)
O1 Ru1 N2 C7 174.0(9)
N6 Ru1 N2 C7 -7.9(9)
N5 Ru1 N2 C7 -100.1(8)
N3 Ru1 N2 C7 83.8(8)
N4 Ru1 N2 C6 5(2)
O1 Ru1 N2 C6 -3.7(6)
N6 Ru1 N2 C6 174.4(6)
N5 Ru1 N2 C6 82.3(7)
N3 Ru1 N2 C6 -93.9(6)
N4 Ru1 N3 C18 178.0(8)
O1 Ru1 N3 C18 -92.3(7)
N6 Ru1 N3 C18 90.4(8)
N5 Ru1 N3 C18 176.8(7)
N2 Ru1 N3 C18 -13.7(8)
N4 Ru1 N3 C22 1.9(6)
O1 Ru1 N3 C22 91.6(6)
N6 Ru1 N3 C22 -85.7(6)
N5 Ru1 N3 C22 0.7(11)
N2 Ru1 N3 C22 170.2(6)
O1 Ru1 N4 C23 -93.0(7)
N6 Ru1 N4 C23 88.7(7)
N5 Ru1 N4 C23 179.4(7)
N3 Ru1 N4 C23 -0.1(6)
N2 Ru1 N4 C23 -101.5(17)
O1 Ru1 N4 C27 83.8(6)
N6 Ru1 N4 C27 -94.4(6)
N5 Ru1 N4 C27 -3.8(6)
N3 Ru1 N4 C27 176.7(7)
N2 Ru1 N4 C27 75.3(18)
N4 Ru1 N5 C28 3.4(6)
O1 Ru1 N5 C28 -87.2(6)
N6 Ru1 N5 C28 90.7(6)
N3 Ru1 N5 C28 4.7(11)
N2 Ru1 N5 C28 -165.0(6)
N4 Ru1 N5 C32 -171.5(8)
O1 Ru1 N5 C32 97.9(8)
N6 Ru1 N5 C32 -84.2(8)
N3 Ru1 N5 C32 -170.2(8)
N2 Ru1 N5 C32 20.1(8)
N4 Ru1 N6 C33 35(6)
O1 Ru1 N6 C33 -1(10)
N5 Ru1 N6 C33 -45(6)
N3 Ru1 N6 C33 114(6)
N2 Ru1 N6 C33 -143(6)
N10 Ru2 N8 C40 -9.2(19)
O9 Ru2 N8 C40 9.1(6)
N12 Ru2 N8 C40 -167.5(6)
N9 Ru2 N8 C40 100.1(7)
N11 Ru2 N8 C40 -81.0(7)
N10 Ru2 N8 C41 168.7(13)
O9 Ru2 N8 C41 -173.0(9)
N12 Ru2 N8 C41 10.4(9)
N9 Ru2 N8 C41 -82.0(8)
N11 Ru2 N8 C41 96.9(8)
N10 Ru2 N9 C52 -179.0(8)
O9 Ru2 N9 C52 90.1(8)
N12 Ru2 N9 C52 -89.8(8)
N11 Ru2 N9 C52 -164.9(8)
N8 Ru2 N9 C52 12.1(8)
N10 Ru2 N9 C56 -0.4(6)
O9 Ru2 N9 C56 -91.3(6)
N12 Ru2 N9 C56 88.8(6)
N11 Ru2 N9 C56 13.6(11)
N8 Ru2 N9 C56 -169.3(6)
O9 Ru2 N10 C61 -81.6(7)
N12 Ru2 N10 C61 95.0(7)
N9 Ru2 N10 C61 -175.4(7)
N11 Ru2 N10 C61 9.9(7)
N8 Ru2 N10 C61 -63.8(18)
O9 Ru2 N10 C57 93.2(6)
N12 Ru2 N10 C57 -90.2(6)
N9 Ru2 N10 C57 -0.6(6)
N11 Ru2 N10 C57 -175.3(7)
N8 Ru2 N10 C57 111.0(15)
N10 Ru2 N11 C66 -178.7(9)
O9 Ru2 N11 C66 -87.5(9)
N12 Ru2 N11 C66 91.1(9)
N9 Ru2 N11 C66 167.2(8)
N8 Ru2 N11 C66 -9.9(9)
N10 Ru2 N11 C62 -9.6(6)
O9 Ru2 N11 C62 81.6(6)
N12 Ru2 N11 C62 -99.8(7)
N9 Ru2 N11 C62 -23.7(12)
N8 Ru2 N11 C62 159.2(6)
N10 Ru2 N12 C67 -21(4)
O9 Ru2 N12 C67 81(7)
N9 Ru2 N12 C67 -101(4)
N11 Ru2 N12 C67 57(4)
N8 Ru2 N12 C67 154(4)
C11 N1 C1 C2 -0.5(12)
C11 N1 C1 C12 -179.0(10)
N1 C1 C2 C3 2.2(12)
C12 C1 C2 C3 -179.7(13)
C1 C2 C3 C4 178.5(11)
C1 C2 C3 C11 -3.1(12)
C2 C3 C4 O2 -5.1(18)
C11 C3 C4 O2 176.7(10)
C2 C3 C4 C5 175.2(11)
C11 C3 C4 C5 -3.0(14)
Ru1 O1 C5 C6 -7.3(11)
Ru1 O1 C5 C4 178.1(7)
O2 C4 C5 O1 0.3(14)
C3 C4 C5 O1 -180.0(9)
O2 C4 C5 C6 -174.0(9)
C3 C4 C5 C6 5.7(14)
C7 N2 C6 C10 6.3(14)
Ru1 N2 C6 C10 -175.7(8)
C7 N2 C6 C5 -176.7(8)
Ru1 N2 C6 C5 1.3(10)
O1 C5 C6 C10 -179.4(9)
C4 C5 C6 C10 -5.0(15)
O1 C5 C6 N2 3.7(13)
C4 C5 C6 N2 178.0(9)
C6 N2 C7 C8 -0.6(13)
Ru1 N2 C7 C8 -178.2(7)
C6 N2 C7 C14 178.4(9)
Ru1 N2 C7 C14 0.9(13)
N2 C7 C8 C9 -2.0(15)
C14 C7 C8 C9 178.9(10)
C7 C8 C9 C10 -0.6(15)
C7 C8 C9 C16 177.4(10)
N2 C6 C10 C9 -8.8(14)
C5 C6 C10 C9 174.5(9)
N2 C6 C10 C11 177.8(9)
C5 C6 C10 C11 1.1(14)
C8 C9 C10 C6 5.8(14)
C16 C9 C10 C6 -172.1(10)
C8 C9 C10 C11 177.9(10)
C16 C9 C10 C11 0.0(17)
C1 N1 C11 C3 -1.4(12)
C1 N1 C11 C10 -179.4(10)
C2 C3 C11 N1 2.7(12)
C4 C3 C11 N1 -178.7(9)
C2 C3 C11 C10 -179.2(10)
C4 C3 C11 C10 -0.5(16)
C6 C10 C11 N1 179.3(10)
C9 C10 C11 N1 7.0(18)
C6 C10 C11 C3 1.6(15)
C9 C10 C11 C3 -170.7(10)
C13 O4 C12 O3 7.9(16)
C13 O4 C12 C1 -175.0(11)
N1 C1 C12 O3 -5.1(19)
C2 C1 C12 O3 177.1(13)
N1 C1 C12 O4 178.1(10)
C2 C1 C12 O4 0(2)
C15 O6 C14 O5 1.6(13)
C15 O6 C14 C7 -173.3(8)
C8 C7 C14 O5 -88.6(13)
N2 C7 C14 O5 92.3(12)
C8 C7 C14 O6 86.4(11)
N2 C7 C14 O6 -92.6(10)
C17 O8 C16 O7 -3.1(17)
C17 O8 C16 C9 179.6(10)
C8 C9 C16 O7 160.1(12)
C10 C9 C16 O7 -21.9(19)
C8 C9 C16 O8 -22.9(14)
C10 C9 C16 O8 155.1(10)
C22 N3 C18 C19 -2.2(13)
Ru1 N3 C18 C19 -178.1(7)
N3 C18 C19 C20 -0.8(14)
C18 C19 C20 C21 4.3(14)
C19 C20 C21 C22 -4.9(15)
C20 C21 C22 N3 1.8(14)
C20 C21 C22 C23 -176.5(9)
C18 N3 C22 C21 1.7(12)
Ru1 N3 C22 C21 178.2(7)
C18 N3 C22 C23 -179.8(8)
Ru1 N3 C22 C23 -3.3(9)
C27 N4 C23 C24 0.3(13)
Ru1 N4 C23 C24 176.8(6)
C27 N4 C23 C22 -178.1(8)
Ru1 N4 C23 C22 -1.6(10)
C21 C22 C23 N4 -178.3(8)
N3 C22 C23 N4 3.2(11)
C21 C22 C23 C24 3.5(15)
N3 C22 C23 C24 -175.0(8)
N4 C23 C24 C25 -1.2(14)
C22 C23 C24 C25 176.9(9)
C23 C24 C25 C26 0.7(15)
C24 C25 C26 C27 0.6(15)
C23 N4 C27 C26 1.0(13)
Ru1 N4 C27 C26 -175.7(6)
C23 N4 C27 C28 -179.8(8)
Ru1 N4 C27 C28 3.5(10)
C25 C26 C27 N4 -1.4(14)
C25 C26 C27 C28 179.5(10)
C32 N5 C28 C29 -7.1(14)
Ru1 N5 C28 C29 177.4(8)
C32 N5 C28 C27 172.9(8)
Ru1 N5 C28 C27 -2.6(10)
N4 C27 C28 N5 -0.5(12)
C26 C27 C28 N5 178.6(9)
N4 C27 C28 C29 179.5(9)
C26 C27 C28 C29 -1.4(16)
N5 C28 C29 C30 1.5(15)
C27 C28 C29 C30 -178.5(9)
C28 C29 C30 C31 0.9(16)
C29 C30 C31 C32 2.2(17)
C28 N5 C32 C31 10.8(14)
Ru1 N5 C32 C31 -174.6(8)
C30 C31 C32 N5 -8.3(16)
Ru1 N6 C33 C34 -48(32)
C45 N7 C35 C36 -2.4(17)
C45 N7 C35 C46 174.5(13)
N7 C35 C36 C37 3.8(17)
C46 C35 C36 C37 -172.4(17)
C35 C36 C37 C45 -3.6(16)
C35 C36 C37 C38 173.9(14)
C45 C37 C38 O10 -177.2(11)
C36 C37 C38 O10 6(2)
C45 C37 C38 C39 -3.0(16)
C36 C37 C38 C39 179.8(14)
Ru2 O9 C39 C40 -0.5(11)
Ru2 O9 C39 C38 -175.1(7)
O10 C38 C39 O9 -6.1(15)
C37 C38 C39 O9 179.2(9)
O10 C38 C39 C40 179.8(10)
C37 C38 C39 C40 5.1(15)
C41 N8 C40 C44 2.4(14)
Ru2 N8 C40 C44 -179.4(8)
C41 N8 C40 C39 169.9(8)
Ru2 N8 C40 C39 -11.9(10)
O9 C39 C40 N8 8.6(13)
C38 C39 C40 N8 -177.3(9)
O9 C39 C40 C44 177.0(9)
C38 C39 C40 C44 -8.9(15)
C40 N8 C41 C42 -2.4(13)
Ru2 N8 C41 C42 179.8(7)
C40 N8 C41 C48 176.2(10)
Ru2 N8 C41 C48 -1.6(14)
N8 C41 C42 C43 3.1(16)
C48 C41 C42 C43 -175.6(11)
C41 C42 C43 C44 -3.4(17)
C41 C42 C43 C50 -178.9(11)
N8 C40 C44 C43 -2.7(15)
C39 C40 C44 C43 -169.5(9)
N8 C40 C44 C45 176.3(10)
C39 C40 C44 C45 9.4(14)
C42 C43 C44 C40 3.0(15)
C50 C43 C44 C40 178.3(11)
C42 C43 C44 C45 -175.9(11)
C50 C43 C44 C45 -0.6(19)
C35 N7 C45 C37 0.0(15)
C35 N7 C45 C44 179.8(12)
C36 C37 C45 N7 2.3(15)
C38 C37 C45 N7 -175.6(11)
C36 C37 C45 C44 -177.5(12)
C38 C37 C45 C44 4.7(18)
C40 C44 C45 N7 172.4(11)
C43 C44 C45 N7 -9(2)
C40 C44 C45 C37 -7.8(16)
C43 C44 C45 C37 171.0(12)
C47 O12 C46 O11 -3(3)
C47 O12 C46 C35 -173.6(14)
C36 C35 C46 O11 -177.8(18)
N7 C35 C46 O11 6(3)
C36 C35 C46 O12 -7(3)
N7 C35 C46 O12 177.0(13)
C49 O14 C48 O13 -3.9(16)
C49 O14 C48 C41 171.6(8)
N8 C41 C48 O13 -93.6(12)
C42 C41 C48 O13 85.1(14)
N8 C41 C48 O14 90.5(11)
C42 C41 C48 O14 -90.8(11)
C51 O16 C50 O15 3(2)
C51 O16 C50 C43 -177.9(11)
C42 C43 C50 O15 -154.4(14)
C44 C43 C50 O15 30(2)
C42 C43 C50 O16 26.9(16)
C44 C43 C50 O16 -148.4(11)
C56 N9 C52 C53 0.2(14)
Ru2 N9 C52 C53 178.7(7)
N9 C52 C53 C54 -2.9(15)
C52 C53 C54 C55 4.0(14)
C53 C54 C55 C56 -2.7(15)
C52 N9 C56 C55 1.2(13)
Ru2 N9 C56 C55 -177.5(7)
C52 N9 C56 C57 180.0(8)
Ru2 N9 C56 C57 1.2(10)
C54 C55 C56 N9 0.1(15)
C54 C55 C56 C57 -178.6(9)
C61 N10 C57 C58 -3.6(13)
Ru2 N10 C57 C58 -178.3(6)
C61 N10 C57 C56 176.1(8)
Ru2 N10 C57 C56 1.4(10)
N9 C56 C57 N10 -1.7(12)
C55 C56 C57 N10 177.0(9)
N9 C56 C57 C58 177.9(9)
C55 C56 C57 C58 -3.4(16)
N10 C57 C58 C59 2.1(13)
C56 C57 C58 C59 -177.6(9)
C57 C58 C59 C60 0.2(14)
C58 C59 C60 C61 -1.0(14)
C57 N10 C61 C60 2.8(14)
Ru2 N10 C61 C60 177.4(7)
C57 N10 C61 C62 177.6(8)
Ru2 N10 C61 C62 -7.8(11)
C59 C60 C61 N10 -0.4(14)
C59 C60 C61 C62 -174.6(9)
C66 N11 C62 C63 -5.2(14)
Ru2 N11 C62 C63 -175.5(8)
C66 N11 C62 C61 179.0(9)
Ru2 N11 C62 C61 8.7(10)
N10 C61 C62 C63 -176.8(9)
C60 C61 C62 C63 -2.1(16)
N10 C61 C62 N11 -1.3(12)
C60 C61 C62 N11 173.5(9)
N11 C62 C63 C64 -0.5(16)
C61 C62 C63 C64 174.8(10)
C62 C63 C64 C65 0.3(17)
C63 C64 C65 C66 5.2(16)
C62 N11 C66 C65 11.6(15)
Ru2 N11 C66 C65 -179.9(8)
C64 C65 C66 N11 -11.6(16)
Ru2 N12 C67 C68 -144(14)

loop_
_platon_squeeze_void_nr
_platon_squeeze_void_average_x
_platon_squeeze_void_average_y
_platon_squeeze_void_average_z
_platon_squeeze_void_volume
_platon_squeeze_void_count_electrons
_platon_squeeze_void_content
1 -0.006 0.011 0.000 2392 1135 ' '
2 0.008 0.003 0.500 2392 1138 ' '
